data_2205153
loop_
_publ_author_name
'Mehmet Akkurt'
'Sema \"Ozt\"urk Y\?ild\?ir\?im'
'Hasan K\"u\,c\"ukbay'
'\"Ulk\"u Y\?ilmaz'
'Orhan B\"uy\"ukg\"ung\"or'

_publ_section_title
;
 3-Ethyl-1-[2-(1-ethylmorpholinium-1-yl)ethyl]benzimidazolium diiodide
 monohydrate
;
_journal_issue 2
_journal_name_full 'Acta Crystallographica Section E'
_journal_page_first o301
_journal_page_last o303
_journal_paper_doi 10.1107/S160053680403301X
_journal_volume 61
_journal_year 2005
_chemical_formula_iupac 'C17 H27 N3 O 2+, 2I -, H2 O'
_chemical_formula_moiety 'C17 H27 N3 O 2+, 2I -, H2 O'
_chemical_formula_sum 'C17 H29 I2 N3 O2'
_chemical_formula_weight 561.23
_chemical_name_systematic
;
3-Ethyl-1-[2-(1-ethylmorpholinium-1-yl)ethyl]benzimidazolium diiodide
monohydrate
;
_space_group_IT_number 14
_symmetry_cell_setting monoclinic
_symmetry_space_group_name_Hall '-P 2ybc'
_symmetry_space_group_name_H-M 'P 1 21/c 1'
_atom_sites_solution_hydrogens geom
_atom_sites_solution_primary direct
_atom_sites_solution_secondary difmap
_cell_angle_alpha 90
_cell_angle_beta 106.007(5)
_cell_angle_gamma 90
_cell_formula_units_Z 4
_cell_length_a 7.527(5)
_cell_length_b 24.889(5)
_cell_length_c 11.757(5)
_cell_measurement_reflns_used 22695
_cell_measurement_temperature 100
_cell_measurement_theta_max 26.03
_cell_measurement_theta_min 1.64
_cell_volume 2117.2(17)
_computing_cell_refinement X-AREA
_computing_data_collection 'X-AREA (Stoe & Cie, 2002)'
_computing_data_reduction 'X-RED32 (Stoe & Cie, 2002)'
_computing_molecular_graphics 'ORTEP-3 (Farrugia, 1997)'
_computing_publication_material 'WinGX (Farrugia, 1999)'
_computing_structure_refinement 'SHELXL97 (Sheldrick, 1997)'
_computing_structure_solution 'SHELXS97 (Sheldrick, 1997)'
_diffrn_ambient_temperature 100
_diffrn_detector_area_resol_mean 6.67
_diffrn_measured_fraction_theta_full 0.964
_diffrn_measured_fraction_theta_max 0.964
_diffrn_measurement_device '2-circle goniometer'
_diffrn_measurement_device_type 'Stoe IPDS-II'
_diffrn_measurement_method '\w scans'
_diffrn_radiation_monochromator 'plane graphite'
_diffrn_radiation_type 'Mo K\a'
_diffrn_radiation_wavelength 0.71073
_diffrn_reflns_av_R_equivalents 0.0961
_diffrn_reflns_av_sigmaI/netI 0.0521
_diffrn_reflns_limit_h_max 9
_diffrn_reflns_limit_h_min -9
_diffrn_reflns_limit_k_max 30
_diffrn_reflns_limit_k_min -30
_diffrn_reflns_limit_l_max 14
_diffrn_reflns_limit_l_min -14
_diffrn_reflns_number 23081
_diffrn_reflns_reduction_process ' ?'
_diffrn_reflns_theta_full 26.03
_diffrn_reflns_theta_max 26.03
_diffrn_reflns_theta_min 1.64
_diffrn_standards_decay_% 0
_diffrn_standards_interval_time 0
_diffrn_standards_number 0
_exptl_absorpt_coefficient_mu 2.985
_exptl_absorpt_correction_T_max 0.631
_exptl_absorpt_correction_T_min 0.347
_exptl_absorpt_correction_type integration
_exptl_absorpt_process_details 'STOE X-RED32 (Stoe & Cie, 2002)'
_exptl_crystal_colour colorless
_exptl_crystal_density_diffrn 1.761
_exptl_crystal_density_method 'Not Measured'
_exptl_crystal_description prism
_exptl_crystal_F_000 1096
_exptl_crystal_size_max 0.450
_exptl_crystal_size_mid 0.320
_exptl_crystal_size_min 0.170
_refine_diff_density_max 0.469
_refine_diff_density_min -0.823
_refine_ls_extinction_method none
_refine_ls_goodness_of_fit_ref 1.093
_refine_ls_hydrogen_treatment mixed
_refine_ls_matrix_type full
_refine_ls_number_parameters 225
_refine_ls_number_reflns 4039
_refine_ls_number_restraints 0
_refine_ls_restrained_S_all 1.093
_refine_ls_R_factor_all 0.0273
_refine_ls_R_factor_gt 0.0249
_refine_ls_shift/su_max 0.001
_refine_ls_shift/su_mean 0.000
_refine_ls_structure_factor_coef Fsqd
_refine_ls_weighting_details 'calc w=1/[\s^2^(Fo^2^)+(0.0084P)^2^+1.9938P] where P=(Fo^2^+2Fc^2^)/3'
_refine_ls_weighting_scheme calc
_refine_ls_wR_factor_gt 0.0558
_refine_ls_wR_factor_ref 0.0565
_reflns_number_gt 3870
_reflns_number_total 4039
_reflns_threshold_expression I>2\s(I)
_cod_data_source_file su6148.cif
_cod_data_source_block I
_cod_depositor_comments
;
The following automatic conversions were performed:
'_symmetry_cell_setting' value 'Monoclinic' changed to 'monoclinic'
according to '/home/saulius/struct/CIF-dictionaries/cif_core.dic'
dictionary named 'cif_core.dic' version 2.4.1 from 2010-06-29.

Automatic conversion script
Id: cif_fix_enum 1527 2010-12-29 10:47:43Z saulius 

The following automatic conversions were performed:

'_symmetry_cell_setting' value 'Monoclinic' changed to 'monoclinic'
according to /home/saulius/struct/CIF-dictionaries/cif_core.dic
dictionary named 'cif_core.dic' version 2.4.1 from 2010-06-29.

Automatic conversion script
Id: cif_fix_values 1715 2011-07-08 13:25:40Z adriana 
;
_cod_original_sg_symbol_H-M 'P 21/c'
_cod_database_code 2205153

loop_
_symmetry_equiv_pos_site_id
_symmetry_equiv_pos_as_xyz
1 x,y,z
2 -x,1/2+y,1/2-z
3 -x,-y,-z
4 x,1/2-y,1/2+z

loop_
_atom_site_aniso_label
_atom_site_aniso_U_11
_atom_site_aniso_U_22
_atom_site_aniso_U_33
_atom_site_aniso_U_12
_atom_site_aniso_U_13
_atom_site_aniso_U_23
O1 0.0326(11) 0.0129(8) 0.0285(12) 0.0035(7) 0.0110(9) -0.0032(8)
N1 0.0189(10) 0.0116(8) 0.0164(12) -0.0003(7) 0.0049(9) 0.0002(8)
N2 0.0189(10) 0.0113(9) 0.0174(11) -0.0026(8) 0.0056(9) -0.0029(8)
N3 0.0188(10) 0.0126(9) 0.0159(11) -0.0014(7) 0.0041(9) -0.0003(8)
C1 0.0175(12) 0.0136(10) 0.0184(13) 0.0002(9) 0.0088(10) 0.0008(9)
C2 0.0186(12) 0.0150(10) 0.0208(14) -0.0012(9) 0.0081(11) -0.0019(10)
C3 0.0246(13) 0.0129(10) 0.0253(15) -0.0003(9) 0.0139(12) -0.0010(10)
C4 0.0215(12) 0.0156(11) 0.0209(14) 0.0043(9) 0.0117(11) 0.0014(10)
C5 0.0168(11) 0.0191(11) 0.0172(13) 0.0010(9) 0.0078(10) 0.0000(10)
C6 0.0173(11) 0.0131(10) 0.0181(13) -0.0013(9) 0.0095(10) -0.0011(9)
C7 0.0183(12) 0.0120(10) 0.0200(14) -0.0007(9) 0.0090(10) -0.0004(9)
C8 0.0192(12) 0.0178(11) 0.0180(14) -0.0015(9) 0.0026(11) 0.0004(10)
C9 0.0364(16) 0.0202(12) 0.0241(16) 0.0029(11) -0.0042(13) 0.0042(11)
C10 0.0172(12) 0.0174(10) 0.0185(14) -0.0040(9) 0.0060(10) -0.0044(10)
C11 0.0176(12) 0.0125(10) 0.0178(13) 0.0006(8) 0.0062(10) 0.0003(9)
C12 0.0243(13) 0.0115(10) 0.0188(14) -0.0040(9) 0.0047(11) 0.0001(9)
C13 0.0235(13) 0.0124(10) 0.0257(15) 0.0011(9) 0.0041(11) 0.0010(10)
C14 0.0233(13) 0.0167(11) 0.0250(15) -0.0012(9) 0.0097(12) -0.0023(10)
C15 0.0267(13) 0.0177(11) 0.0143(13) 0.0006(10) 0.0065(11) 0.0007(10)
C16 0.0153(12) 0.0209(12) 0.0241(15) 0.0017(9) 0.0022(10) -0.0028(11)
C17 0.0246(14) 0.0222(12) 0.0286(17) 0.0048(10) 0.0023(12) -0.0018(11)
O2 0.0370(12) 0.0245(9) 0.0221(12) 0.0004(9) 0.0052(10) -0.0004(8)
I1 0.01950(10) 0.01350(10) 0.02190(10) -0.00040(10) 0.00460(10) -0.00120(10)
I2 0.02630(10) 0.02020(10) 0.02170(10) 0.00170(10) 0.00990(10) 0.00080(10)

loop_
_atom_site_label
_atom_site_fract_x
_atom_site_fract_y
_atom_site_fract_z
_atom_site_U_iso_or_equiv
_atom_site_thermal_displace_type
_atom_site_calc_flag
_atom_site_refinement_flags
_atom_site_occupancy
_atom_site_type_symbol
O1 0.1811(3) 0.23516(7) -0.35297(19) 0.0242(6) Uani . . 1.000 O
N1 0.4164(3) 0.41372(7) 0.1550(2) 0.0156(6) Uani . . 1.000 N
N2 0.1894(3) 0.39741(8) -0.0024(2) 0.0158(6) Uani . . 1.000 N
N3 -0.0272(3) 0.32464(8) -0.2926(2) 0.0159(6) Uani . . 1.000 N
C1 0.3618(3) 0.46299(9) 0.0991(2) 0.0157(7) Uani . . 1.000 C
C2 0.4291(4) 0.51467(9) 0.1320(3) 0.0176(7) Uani . . 1.000 C
C3 0.3465(4) 0.55517(9) 0.0553(3) 0.0195(7) Uani . . 1.000 C
C4 0.2039(4) 0.54525(9) -0.0481(2) 0.0182(7) Uani . . 1.000 C
C5 0.1364(4) 0.49350(9) -0.0795(2) 0.0171(7) Uani . . 1.000 C
C6 0.2198(3) 0.45306(9) -0.0012(2) 0.0153(7) Uani . . 1.000 C
C7 0.3093(3) 0.37603(9) 0.0919(2) 0.0160(7) Uani . . 1.000 C
C8 0.5647(4) 0.40734(9) 0.2648(3) 0.0188(7) Uani . . 1.000 C
C9 0.5949(4) 0.34927(10) 0.3022(3) 0.0294(9) Uani . . 1.000 C
C10 0.0457(4) 0.36712(9) -0.0880(2) 0.0175(7) Uani . . 1.000 C
C11 0.1078(3) 0.35798(9) -0.1994(2) 0.0157(7) Uani . . 1.000 C
C12 -0.0420(4) 0.26669(9) -0.2536(2) 0.0185(7) Uani . . 1.000 C
C13 0.1336(4) 0.23501(9) -0.2433(3) 0.0211(7) Uani . . 1.000 C
C14 0.2142(4) 0.28894(9) -0.3849(3) 0.0211(8) Uani . . 1.000 C
C15 0.0397(4) 0.32216(10) -0.4031(2) 0.0194(7) Uani . . 1.000 C
C16 -0.2235(3) 0.34734(10) -0.3248(3) 0.0207(8) Uani . . 1.000 C
C17 -0.2392(4) 0.40547(10) -0.3656(3) 0.0261(8) Uani . . 1.000 C
O2 0.1875(3) 0.46689(8) 0.6522(2) 0.0285(6) Uani . . 1.000 O
I1 0.60840(2) 0.210870(10) 0.46018(2) 0.01850(10) Uani . . 1.000 I
I2 0.12463(2) 0.420600(10) 0.36116(2) 0.02210(10) Uani . . 1.000 I
H2 0.52290 0.52130 0.20080 0.0210 Uiso calc R 1.000 H
H3 0.38690 0.59030 0.07280 0.0230 Uiso calc R 1.000 H
H4 0.15300 0.57390 -0.09700 0.0220 Uiso calc R 1.000 H
H5 0.04220 0.48660 -0.14790 0.0210 Uiso calc R 1.000 H
H7 0.31670 0.33970 0.11070 0.0190 Uiso calc R 1.000 H
H8A 0.53420 0.42770 0.32720 0.0230 Uiso calc R 1.000 H
H8B 0.67830 0.42190 0.25380 0.0230 Uiso calc R 1.000 H
H9A 0.69280 0.34690 0.37440 0.0440 Uiso calc R 1.000 H
H9B 0.62780 0.32910 0.24150 0.0440 Uiso calc R 1.000 H
H9C 0.48340 0.33490 0.31460 0.0440 Uiso calc R 1.000 H
H10A -0.06950 0.38710 -0.10730 0.0210 Uiso calc R 1.000 H
H10B 0.02540 0.33290 -0.05420 0.0210 Uiso calc R 1.000 H
H11A 0.12410 0.39260 -0.23330 0.0190 Uiso calc R 1.000 H
H11B 0.22680 0.34000 -0.17780 0.0190 Uiso calc R 1.000 H
H12A -0.06920 0.26670 -0.17760 0.0220 Uiso calc R 1.000 H
H12B -0.14380 0.24920 -0.31040 0.0220 Uiso calc R 1.000 H
H13A 0.23390 0.25060 -0.18190 0.0250 Uiso calc R 1.000 H
H13B 0.11650 0.19830 -0.22080 0.0250 Uiso calc R 1.000 H
H14A 0.25250 0.28860 -0.45720 0.0250 Uiso calc R 1.000 H
H14B 0.31290 0.30480 -0.32290 0.0250 Uiso calc R 1.000 H
H15A -0.05680 0.30680 -0.46720 0.0230 Uiso calc R 1.000 H
H15B 0.06330 0.35840 -0.42590 0.0230 Uiso calc R 1.000 H
H16A -0.30120 0.32540 -0.38710 0.0250 Uiso calc R 1.000 H
H16B -0.27100 0.34440 -0.25620 0.0250 Uiso calc R 1.000 H
H17A -0.36600 0.41660 -0.38410 0.0390 Uiso calc R 1.000 H
H17B -0.19580 0.40870 -0.43480 0.0390 Uiso calc R 1.000 H
H17C -0.16570 0.42780 -0.30370 0.0390 Uiso calc R 1.000 H
H2A 0.173(6) 0.4568(15) 0.573(4) 0.042(11) Uiso . . 1.000 H
H2B 0.108(8) 0.491(2) 0.632(6) 0.087(19) Uiso . . 1.000 H

loop_
_atom_type_symbol
_atom_type_description
_atom_type_scat_dispersion_real
_atom_type_scat_dispersion_imag
_atom_type_scat_source
O O 0.0106 0.0060 'International Tables Vol C Tables 4.2.6.8 and 6.1.1.4'
N N 0.0061 0.0033 'International Tables Vol C Tables 4.2.6.8 and 6.1.1.4'
I I -0.4742 1.8119 'International Tables Vol C Tables 4.2.6.8 and 6.1.1.4'
H H 0.0000 0.0000 'International Tables Vol C Tables 4.2.6.8 and 6.1.1.4'
C C 0.0033 0.0016 'International Tables Vol C Tables 4.2.6.8 and 6.1.1.4'

loop_
_geom_angle_atom_site_label_1
_geom_angle_atom_site_label_2
_geom_angle_atom_site_label_3
_geom_angle
_geom_angle_publ_flag
C13 O1 C14 110.1(2) yes
H2A O2 H2B 92(5) no
C1 N1 C8 124.29(19) yes
C7 N1 C8 128.03(19) yes
C1 N1 C7 107.7(2) yes
C6 N2 C7 108.3(2) yes
C6 N2 C10 127.0(2) yes
C7 N2 C10 124.6(2) yes
C11 N3 C12 112.90(19) yes
C11 N3 C15 109.0(2) yes
C12 N3 C15 106.70(18) yes
C12 N3 C16 106.1(2) yes
C15 N3 C16 109.2(2) yes
C11 N3 C16 112.66(19) yes
N1 C1 C6 107.6(2) yes
C2 C1 C6 122.6(2) no
N1 C1 C2 129.8(2) yes
C1 C2 C3 115.3(3) no
C2 C3 C4 122.4(2) no
C3 C4 C5 121.8(2) no
C4 C5 C6 115.3(2) no
N2 C6 C1 105.8(2) yes
C1 C6 C5 122.6(2) no
N2 C6 C5 131.7(2) yes
N1 C7 N2 110.6(2) yes
N1 C8 C9 112.2(2) yes
N2 C10 C11 108.9(2) yes
N3 C11 C10 113.5(2) yes
N3 C12 C13 112.4(2) yes
O1 C13 C12 110.9(2) yes
O1 C14 C15 109.9(2) yes
N3 C15 C14 112.3(2) yes
N3 C16 C17 114.6(2) yes
C3 C2 H2 122.00 no
C1 C2 H2 122.00 no
C4 C3 H3 119.00 no
C2 C3 H3 119.00 no
C3 C4 H4 119.00 no
C5 C4 H4 119.00 no
C6 C5 H5 122.00 no
C4 C5 H5 122.00 no
N1 C7 H7 125.00 no
N2 C7 H7 125.00 no
N1 C8 H8B 109.00 no
C9 C8 H8A 109.00 no
N1 C8 H8A 109.00 no
H8A C8 H8B 108.00 no
C9 C8 H8B 109.00 no
C8 C9 H9A 109.00 no
C8 C9 H9C 109.00 no
H9A C9 H9B 109.00 no
H9A C9 H9C 109.00 no
H9B C9 H9C 110.00 no
C8 C9 H9B 109.00 no
N2 C10 H10B 110.00 no
C11 C10 H10A 110.00 no
N2 C10 H10A 110.00 no
H10A C10 H10B 108.00 no
C11 C10 H10B 110.00 no
N3 C11 H11A 109.00 no
N3 C11 H11B 109.00 no
C10 C11 H11B 109.00 no
H11A C11 H11B 108.00 no
C10 C11 H11A 109.00 no
N3 C12 H12B 109.00 no
C13 C12 H12A 109.00 no
C13 C12 H12B 109.00 no
H12A C12 H12B 108.00 no
N3 C12 H12A 109.00 no
O1 C13 H13A 109.00 no
C12 C13 H13A 110.00 no
C12 C13 H13B 109.00 no
O1 C13 H13B 109.00 no
H13A C13 H13B 108.00 no
O1 C14 H14B 110.00 no
C15 C14 H14A 110.00 no
O1 C14 H14A 110.00 no
H14A C14 H14B 108.00 no
C15 C14 H14B 110.00 no
N3 C15 H15A 109.00 no
C14 C15 H15A 109.00 no
C14 C15 H15B 109.00 no
H15A C15 H15B 108.00 no
N3 C15 H15B 109.00 no
N3 C16 H16A 109.00 no
C17 C16 H16A 109.00 no
C17 C16 H16B 109.00 no
N3 C16 H16B 109.00 no
H16A C16 H16B 108.00 no
C16 C17 H17B 109.00 no
C16 C17 H17C 109.00 no
C16 C17 H17A 109.00 no
H17A C17 H17C 110.00 no
H17B C17 H17C 110.00 no
H17A C17 H17B 109.00 no

loop_
_geom_bond_atom_site_label_1
_geom_bond_atom_site_label_2
_geom_bond_distance
_geom_bond_publ_flag
O1 C13 1.430(4) yes
O1 C14 1.431(3) yes
O2 H2B 0.83(6) no
O2 H2A 0.94(4) no
N1 C7 1.323(3) yes
N1 C1 1.398(3) yes
N1 C8 1.464(4) yes
N2 C10 1.467(4) yes
N2 C7 1.332(3) yes
N2 C6 1.403(3) yes
N3 C11 1.519(3) yes
N3 C16 1.529(4) yes
N3 C12 1.527(3) yes
N3 C15 1.519(4) yes
C1 C6 1.378(3) no
C1 C2 1.397(3) no
C2 C3 1.381(4) no
C3 C4 1.404(4) no
C4 C5 1.396(3) no
C5 C6 1.391(3) no
C8 C9 1.510(4) no
C10 C11 1.524(4) no
C12 C13 1.515(4) no
C14 C15 1.516(4) no
C16 C17 1.519(4) no
C2 H2 0.9300 no
C3 H3 0.9300 no
C4 H4 0.9300 no
C5 H5 0.9300 no
C7 H7 0.9300 no
C8 H8B 0.9700 no
C8 H8A 0.9700 no
C9 H9B 0.9600 no
C9 H9A 0.9600 no
C9 H9C 0.9600 no
C10 H10B 0.9700 no
C10 H10A 0.9700 no
C11 H11B 0.9700 no
C11 H11A 0.9700 no
C12 H12B 0.9700 no
C12 H12A 0.9700 no
C13 H13A 0.9700 no
C13 H13B 0.9700 no
C14 H14B 0.9700 no
C14 H14A 0.9700 no
C15 H15B 0.9700 no
C15 H15A 0.9700 no
C16 H16B 0.9700 no
C16 H16A 0.9700 no
C17 H17C 0.9600 no
C17 H17A 0.9600 no
C17 H17B 0.9600 no

loop_
_geom_contact_atom_site_label_1
_geom_contact_atom_site_label_2
_geom_contact_distance
_geom_contact_site_symmetry_2
_geom_contact_publ_flag
I1 C7 3.751(3) 4_555 no
I2 C8 3.799(4) . no
I2 O2 3.517(3) . no
I2 N1 3.696(3) . no
I2 O2 3.631(3) 3_566 no
I1 H11B 3.1500 4_555 no
I1 H12A 3.3200 4_655 no
I1 H16B 3.2300 4_655 no
I1 H12B 2.9800 1_656 no
I1 H13A 3.0100 4_555 no
I1 H3 3.0300 2_645 no
I1 H10B 3.3700 4_655 no
I1 H16A 3.3400 1_656 no
I2 H8A 3.2200 . no
I2 H8B 3.2500 1_455 no
I2 H13B 3.1100 4_555 no
I2 H15B 3.0800 1_556 no
I2 H2A 2.58(4) . no
I2 H2B 2.83(6) 3_566 no
I2 H4 3.2300 3_565 no
O1 N3 2.922(4) . no
O1 C7 3.059(4) 4_554 no
O2 C5 3.348(4) 1_556 no
O2 C11 3.366(4) 1_556 no
O2 I2 3.517(3) . no
O2 C2 3.307(5) 3_666 no
O2 I2 3.631(3) 3_566 no
O1 H7 2.2200 4_554 no
O1 H10B 2.8800 4_554 no
O2 H2 2.4000 3_666 no
O2 H11A 2.4100 1_556 no
O2 H5 2.8900 1_556 no
N1 I2 3.696(3) . no
N1 N2 2.183(4) . no
N2 N1 2.183(4) . no
N3 O1 2.922(4) . no
C1 C4 3.488(4) 3_665 no
C1 C3 3.243(5) 3_665 no
C1 C2 3.539(5) 3_665 no
C2 C3 3.574(5) 3_665 no
C2 C4 3.512(5) 3_665 no
C2 C5 3.497(5) 3_665 no
C2 C6 3.498(5) 3_665 no
C2 O2 3.307(5) 3_666 no
C2 C1 3.539(5) 3_665 no
C3 C1 3.243(5) 3_665 no
C3 C6 3.500(5) 3_665 no
C3 C2 3.574(5) 3_665 no
C4 C2 3.512(5) 3_665 no
C4 C1 3.488(4) 3_665 no
C4 C10 3.536(4) 3_565 no
C4 C5 3.444(5) 3_565 no
C4 C6 3.395(4) 3_565 no
C5 C5 3.152(5) 3_565 no
C5 C6 3.356(4) 3_565 no
C5 O2 3.348(4) 1_554 no
C5 C2 3.497(5) 3_665 no
C5 C4 3.444(5) 3_565 no
C6 C4 3.395(4) 3_565 no
C6 C5 3.356(4) 3_565 no
C6 C2 3.498(5) 3_665 no
C6 C3 3.500(5) 3_665 no
C7 O1 3.059(4) 4_555 no
C7 I1 3.751(3) 4_554 no
C8 I2 3.799(4) . no
C10 C17 3.507(5) . no
C10 C4 3.536(4) 3_565 no
C11 O2 3.366(4) 1_554 no
C17 C10 3.507(5) . no
C2 H8B 3.0700 . no
C2 H8A 3.0900 . no
C3 H10A 2.7400 3_565 no
C4 H10A 2.8700 3_565 no
C4 H8B 2.9100 3_665 no
C5 H11A 3.0800 . no
C5 H10A 3.0400 . no
C6 H11A 3.0200 . no
C7 H9C 2.7800 . no
C7 H9B 2.8100 . no
C8 H2 2.9300 . no
C9 H7 2.6300 . no
C10 H16B 2.7000 . no
C10 H5 3.0500 . no
C10 H12A 2.7600 . no
C10 H17C 3.0000 . no
C11 H13A 2.8200 . no
C11 H14B 2.7300 . no
C11 H17C 2.7100 . no
C12 H10B 2.8000 . no
C13 H9C 3.0700 4_554 no
C13 H11B 2.7600 . no
C13 H7 3.1000 4_554 no
C14 H11B 2.7200 . no
C15 H17B 2.7500 . no
C16 H10A 2.6900 . no
C17 H10A 2.9900 . no
C17 H11A 2.7700 . no
C17 H15B 2.8200 . no
H2 C8 2.9300 . no
H2 O2 2.4000 3_666 no
H2A I2 2.58(4) . no
H2A H15B 2.5900 1_556 no
H2B I2 2.83(6) 3_566 no
H3 I1 3.0300 2_655 no
H3 H10A 2.5900 3_565 no
H4 I2 3.2300 3_565 no
H4 H8B 2.5100 3_665 no
H5 O2 2.8900 1_554 no
H5 C10 3.0500 . no
H5 H17C 2.5200 . no
H7 C9 2.6300 . no
H7 H9B 2.4400 . no
H7 H9C 2.3800 . no
H7 H10B 2.5000 . no
H7 O1 2.2200 4_555 no
H7 C13 3.1000 4_555 no
H8A I2 3.2200 . no
H8A C2 3.0900 . no
H8B I2 3.2500 1_655 no
H8B C2 3.0700 . no
H8B C4 2.9100 3_665 no
H8B H4 2.5100 3_665 no
H9A H15A 2.4700 1_656 no
H9B C7 2.8100 . no
H9B H7 2.4400 . no
H9C C7 2.7800 . no
H9C H7 2.3800 . no
H9C C13 3.0700 4_555 no
H10A H17C 2.4400 . no
H10A C5 3.0400 . no
H10A C16 2.6900 . no
H10A C17 2.9900 . no
H10A H16B 2.2400 . no
H10A H3 2.5900 3_565 no
H10A C3 2.7400 3_565 no
H10A C4 2.8700 3_565 no
H10B O1 2.8800 4_555 no
H10B C12 2.8000 . no
H10B H7 2.5000 . no
H10B H12A 2.1800 . no
H10B I1 3.3700 4_454 no
H11A C6 3.0200 . no
H11A O2 2.4100 1_554 no
H11A C5 3.0800 . no
H11A H17C 2.2800 . no
H11A C17 2.7700 . no
H11A H15B 2.3400 . no
H11B C13 2.7600 . no
H11B H14B 2.1700 . no
H11B C14 2.7200 . no
H11B H13A 2.2300 . no
H11B I1 3.1500 4_554 no
H12A I1 3.3200 4_454 no
H12A C10 2.7600 . no
H12A H10B 2.1800 . no
H12A H16B 2.4800 . no
H12B H15A 2.5600 . no
H12B I1 2.9800 1_454 no
H12B H16A 2.2900 . no
H13A C11 2.8200 . no
H13A H11B 2.2300 . no
H13A H14B 2.3400 . no
H13A I1 3.0100 4_554 no
H13B I2 3.1100 4_554 no
H14B C11 2.7300 . no
H14B H11B 2.1700 . no
H14B H13A 2.3400 . no
H15A H9A 2.4700 1_454 no
H15A H12B 2.5600 . no
H15A H16A 2.3300 . no
H15B I2 3.0800 1_554 no
H15B C17 2.8200 . no
H15B H2A 2.5900 1_554 no
H15B H11A 2.3400 . no
H15B H17B 2.3000 . no
H16A I1 3.3400 1_454 no
H16A H12B 2.2900 . no
H16A H15A 2.3300 . no
H16B C10 2.7000 . no
H16B H10A 2.2400 . no
H16B H12A 2.4800 . no
H16B I1 3.2300 4_454 no
H17B C15 2.7500 . no
H17B H15B 2.3000 . no
H17C C10 3.0000 . no
H17C C11 2.7100 . no
H17C H5 2.5200 . no
H17C H10A 2.4400 . no
H17C H11A 2.2800 . no

loop_
_geom_hbond_atom_site_label_D
_geom_hbond_atom_site_label_H
_geom_hbond_atom_site_label_A
_geom_hbond_site_symmetry_A
_geom_hbond_distance_DH
_geom_hbond_distance_HA
_geom_hbond_distance_DA
_geom_hbond_angle_DHA
_geom_hbond_publ_flag
O2 H2A I2 . 0.94(4) 2.58(4) 3.517(3) 175(4) yes
O2 H2B I2 3_566 0.83(6) 2.83(6) 3.631(3) 162(6) yes
C2 H2 O2 3_666 0.93 2.40 3.307(5) 166 yes
C3 H3 I1 2_655 0.93 3.03 3.899(3) 157 yes
C7 H7 O1 4_555 0.93 2.22 3.059(4) 149 yes
C11 H11A O2 1_554 0.97 2.41 3.366(4) 168 yes
C12 H12B I1 1_454 0.97 2.98 3.911(4) 161 yes
C13 H13A I1 4_554 0.97 3.01 3.949(4) 163 yes

loop_
_geom_torsion_atom_site_label_1
_geom_torsion_atom_site_label_2
_geom_torsion_atom_site_label_3
_geom_torsion_atom_site_label_4
_geom_torsion
_geom_torsion_publ_flag
C14 O1 C13 C12 61.5(3) no
C13 O1 C14 C15 -62.3(3) no
C7 N1 C1 C6 -1.1(3) no
C8 N1 C1 C2 -0.5(4) no
C1 N1 C8 C9 -178.7(2) no
C8 N1 C1 C6 179.8(2) no
C8 N1 C7 N2 179.7(3) no
C7 N1 C8 C9 2.4(4) no
C1 N1 C7 N2 0.7(3) no
C7 N1 C1 C2 178.6(3) no
C7 N2 C10 C11 -102.9(3) no
C10 N2 C7 N1 -177.3(2) no
C6 N2 C10 C11 80.4(3) no
C7 N2 C6 C5 178.5(3) no
C10 N2 C6 C5 -4.4(4) no
C10 N2 C6 C1 176.5(2) no
C6 N2 C7 N1 0.0(3) no
C7 N2 C6 C1 -0.7(3) no
C11 N3 C15 C14 69.3(2) no
C12 N3 C15 C14 -52.9(3) no
C12 N3 C11 C10 -66.5(3) no
C11 N3 C16 C17 55.6(3) no
C12 N3 C16 C17 179.6(2) no
C16 N3 C11 C10 53.8(3) no
C16 N3 C15 C14 -167.2(2) no
C15 N3 C11 C10 175.14(19) no
C16 N3 C12 C13 168.0(2) no
C15 N3 C16 C17 -65.7(3) no
C15 N3 C12 C13 51.6(3) no
C11 N3 C12 C13 -68.1(3) no
C2 C1 C6 N2 -178.7(2) no
N1 C1 C2 C3 178.8(3) no
N1 C1 C6 C5 -178.2(2) no
C6 C1 C2 C3 -1.6(4) no
C2 C1 C6 C5 2.1(4) no
N1 C1 C6 N2 1.0(3) no
C1 C2 C3 C4 0.5(5) no
C2 C3 C4 C5 0.2(5) no
C3 C4 C5 C6 0.2(4) no
C4 C5 C6 N2 179.7(3) no
C4 C5 C6 C1 -1.3(4) no
N2 C10 C11 N3 177.39(18) no
N3 C12 C13 O1 -57.3(3) no
O1 C14 C15 N3 59.7(3) no

loop_
_cod_related_entry_id
_cod_related_entry_database
_cod_related_entry_code
1 ChemSpider 21129928
